data_1517253
loop_
_publ_author_name
'Galvez, Jaime'
'Castillo, Juan-Carlos'
'Quiroga, Jairo'
'Rajzmann, Michel'
'Rodriguez, Jean'
'Coquerel, Yoann'

_publ_section_title
;
 Divergent Chemo-, Regio-, and Diastereoselective Normal Electron-Demand
 Povarov-Type Reactions with \a-Oxo-ketene Dienophiles.
;
_journal_issue 16
_journal_name_full 'Organic letters'
_journal_page_first 4126
_journal_page_last 4129
_journal_paper_doi 10.1021/ol5018245
_journal_volume 16
_journal_year 2014
_chemical_absolute_configuration unk
_chemical_compound_source 'synthesis as described'
_chemical_formula_moiety 'C29 H33 N3 O2'
_chemical_formula_sum 'C29 H33 N3 O2'
_chemical_formula_weight 455.58
_chemical_name_systematic
;
 ?
;
_space_group_IT_number 29
_symmetry_cell_setting orthorhombic
_symmetry_Int_Tables_number 29
_symmetry_space_group_name_Hall 'P 2c -2ac'
_symmetry_space_group_name_H-M 'P c a 21'
_atom_sites_solution_hydrogens geom
_atom_sites_solution_primary direct
_atom_sites_solution_secondary difmap
_audit_conform_dict_location ftp://ftp.iucr.org/pub/cif_core.dic
_audit_conform_dict_name cif_core.dic
_audit_conform_dict_version 2.4
_audit_creation_date 2013-02-07T11:35:09-00:00
_audit_creation_method 'WinGX routine CIF_UPDATE'
_cell_angle_alpha 90
_cell_angle_beta 90
_cell_angle_gamma 90
_cell_formula_units_Z 4
_cell_length_a 25.7585(6)
_cell_length_b 10.3249(2)
_cell_length_c 9.5675(2)
_cell_measurement_reflns_used 28316
_cell_measurement_temperature 293(2)
_cell_measurement_theta_max 29
_cell_measurement_theta_min 3.01
_cell_measurement_wavelength 0.71073
_cell_volume 2544.51(9)
_computing_molecular_graphics 'Ortep-3 for Windows (Farrugia, 1997)'
_computing_publication_material 'WinGX publication routines (Farrugia, 1999)'
_computing_structure_refinement 'SHELXL-97 (Sheldrick, 2008)'
_diffrn_ambient_temperature 293(2)
_diffrn_measured_fraction_theta_full 0.995
_diffrn_measured_fraction_theta_max 0.962
_diffrn_measurement_device_type KappaCCD
_diffrn_measurement_method 'Omega + Phi scan'
_diffrn_radiation_monochromator graphite
_diffrn_radiation_probe x-ray
_diffrn_radiation_type MoK\a
_diffrn_radiation_wavelength 0.71073
_diffrn_reflns_av_R_equivalents 0.068
_diffrn_reflns_av_unetI/netI 0.0382
_diffrn_reflns_limit_h_max 0
_diffrn_reflns_limit_h_min -34
_diffrn_reflns_limit_k_max 0
_diffrn_reflns_limit_k_min -14
_diffrn_reflns_limit_l_max 0
_diffrn_reflns_limit_l_min -12
_diffrn_reflns_number 28316
_diffrn_reflns_theta_full 25
_diffrn_reflns_theta_max 29
_diffrn_reflns_theta_min 3.01
_diffrn_standards_number 0
_exptl_absorpt_coefficient_mu 0.075
_exptl_absorpt_correction_type none
_exptl_crystal_colour colourless
_exptl_crystal_density_diffrn 1.189
_exptl_crystal_density_method 'not measured'
_exptl_crystal_description prism
_exptl_crystal_F_000 976
_exptl_crystal_size_max 0.3
_exptl_crystal_size_mid 0.12
_exptl_crystal_size_min 0.12
_refine_diff_density_max 0.354
_refine_diff_density_min -0.246
_refine_diff_density_rms 0.053
_refine_ls_abs_structure_details 'Flack H D (1983), Acta Cryst. A39, 876-881'
_refine_ls_abs_structure_Flack 0(3)
_refine_ls_extinction_method none
_refine_ls_goodness_of_fit_ref 1.089
_refine_ls_hydrogen_treatment constr
_refine_ls_matrix_type full
_refine_ls_number_parameters 307
_refine_ls_number_reflns 3437
_refine_ls_number_restraints 1
_refine_ls_restrained_S_all 1.089
_refine_ls_R_factor_all 0.1115
_refine_ls_R_factor_gt 0.0609
_refine_ls_shift/su_max 0
_refine_ls_shift/su_mean 0
_refine_ls_structure_factor_coef Fsqd
_refine_ls_weighting_details 'calc w=1/[\s^2^(Fo^2^)+(0.0764P)^2^+1.0668P] where P=(Fo^2^+2Fc^2^)/3'
_refine_ls_weighting_scheme calc
_refine_ls_wR_factor_gt 0.1398
_refine_ls_wR_factor_ref 0.1818
_reflns_number_gt 2172
_reflns_number_total 3437
_reflns_threshold_expression >2\s(I)
_cod_data_source_file ol5018245_si_002.cif
_cod_data_source_block jgc333
_cod_depositor_comments 'Adding full bibliography for 1517253--1517254.cif.'
_cod_database_code 1517253

loop_
_symmetry_equiv_pos_as_xyz
'x, y, z'
'-x, -y, z+1/2'
'-x+1/2, y, z+1/2'
'x+1/2, -y, z'

loop_
_atom_site_label
_atom_site_type_symbol
_atom_site_fract_x
_atom_site_fract_y
_atom_site_fract_z
_atom_site_U_iso_or_equiv
_atom_site_adp_type
_atom_site_occupancy
_atom_site_symmetry_multiplicity
_atom_site_calc_flag
_atom_site_refinement_flags
C1 C 0.65428(14) 0.0664(4) 0.6471(5) 0.0478(9) Uani 1 1 d .
C2 C 0.65819(14) 0.1689(3) 0.5439(5) 0.0453(8) Uani 1 1 d .
C3 C 0.68490(14) 0.2909(3) 0.5349(5) 0.0459(8) Uani 1 1 d .
C4 C 0.66390(14) 0.3850(3) 0.4223(4) 0.0434(8) Uani 1 1 d .
C5 C 0.64813(15) 0.3091(4) 0.2878(4) 0.0490(9) Uani 1 1 d .
H5 H 0.6799 0.2718 0.2482 0.059 Uiso 1 1 calc R
C6 C 0.62395(15) 0.1324(4) 0.4388(5) 0.0485(9) Uani 1 1 d .
C7 C 0.61705(15) 0.4564(4) 0.4857(5) 0.0500(9) Uani 1 1 d .
C8 C 0.62283(18) 0.5980(4) 0.4593(6) 0.0659(12) Uani 1 1 d .
H8A H 0.6081 0.6478 0.5357 0.079 Uiso 1 1 calc R
H8B H 0.6055 0.6225 0.3733 0.079 Uiso 1 1 calc R
C9 C 0.68130(16) 0.6217(4) 0.4482(5) 0.0514(10) Uani 1 1 d .
C10 C 0.70226(14) 0.4934(3) 0.3887(5) 0.0461(9) Uani 1 1 d .
H10A H 0.7066 0.5007 0.2883 0.055 Uiso 1 1 calc R
H10B H 0.7358 0.4741 0.4297 0.055 Uiso 1 1 calc R
C11 C 0.56446(17) -0.0559(4) 0.4047(5) 0.0563(11) Uani 1 1 d .
C12 C 0.52438(19) -0.1117(4) 0.4813(7) 0.0728(15) Uani 1 1 d .
H12 H 0.5223 -0.0994 0.5774 0.087 Uiso 1 1 calc R
C13 C 0.4880(2) -0.1853(6) 0.4131(9) 0.095(2) Uani 1 1 d .
H13 H 0.4614 -0.2237 0.4641 0.114 Uiso 1 1 calc R
C14 C 0.4900(3) -0.2030(6) 0.2725(9) 0.099(2) Uani 1 1 d .
H14 H 0.4645 -0.2512 0.2277 0.118 Uiso 1 1 calc R
C15 C 0.5298(3) -0.1496(6) 0.1967(8) 0.101(2) Uani 1 1 d .
H15 H 0.5314 -0.1618 0.1004 0.121 Uiso 1 1 calc R
C16 C 0.5681(2) -0.0767(5) 0.2647(6) 0.0740(15) Uani 1 1 d .
H16 H 0.5958 -0.0427 0.2144 0.089 Uiso 1 1 calc R
C17 C 0.62343(14) 0.3917(4) 0.1758(4) 0.0463(9) Uani 1 1 d .
C18 C 0.57179(15) 0.4253(4) 0.1774(5) 0.0574(11) Uani 1 1 d .
H18 H 0.5507 0.3949 0.2492 0.069 Uiso 1 1 calc R
C19 C 0.55041(16) 0.5033(5) 0.0746(5) 0.0619(12) Uani 1 1 d .
H19 H 0.5152 0.5229 0.0778 0.074 Uiso 1 1 calc R
C20 C 0.58062(16) 0.5524(4) -0.0327(5) 0.0561(10) Uani 1 1 d .
C21 C 0.63225(16) 0.5185(5) -0.0341(5) 0.0597(11) Uani 1 1 d .
H21 H 0.6535 0.5497 -0.1051 0.072 Uiso 1 1 calc R
C22 C 0.65353(16) 0.4388(4) 0.0677(4) 0.0520(10) Uani 1 1 d .
H22 H 0.6885 0.4169 0.0631 0.062 Uiso 1 1 calc R
C23 C 0.5579(2) 0.6359(6) -0.1459(6) 0.0786(15) Uani 1 1 d .
H23A H 0.5834 0.6978 -0.1761 0.118 Uiso 1 1 calc R
H23B H 0.528 0.6807 -0.1103 0.118 Uiso 1 1 calc R
H23C H 0.5478 0.5826 -0.2234 0.118 Uiso 1 1 calc R
C24 C 0.68209(17) 0.0519(4) 0.7850(5) 0.0547(10) Uani 1 1 d .
C25 C 0.6611(2) -0.0648(5) 0.8658(6) 0.0732(14) Uani 1 1 d .
H25A H 0.6248 -0.0528 0.8839 0.11 Uiso 1 1 calc R
H25B H 0.6794 -0.0728 0.9528 0.11 Uiso 1 1 calc R
H25C H 0.6661 -0.142 0.8114 0.11 Uiso 1 1 calc R
C26 C 0.73963(19) 0.0343(4) 0.7559(6) 0.0670(13) Uani 1 1 d .
H26A H 0.7447 -0.042 0.7002 0.101 Uiso 1 1 calc R
H26B H 0.758 0.0253 0.8427 0.101 Uiso 1 1 calc R
H26C H 0.7525 0.1084 0.7063 0.101 Uiso 1 1 calc R
C27 C 0.6733(2) 0.1727(5) 0.8750(6) 0.0752(14) Uani 1 1 d .
H27A H 0.6855 0.2478 0.8258 0.113 Uiso 1 1 calc R
H27B H 0.6919 0.164 0.9614 0.113 Uiso 1 1 calc R
H27C H 0.6369 0.182 0.8941 0.113 Uiso 1 1 calc R
C28 C 0.7026(3) 0.6429(7) 0.5941(7) 0.100(2) Uani 1 1 d .
H28A H 0.7388 0.6651 0.5884 0.15 Uiso 1 1 calc R
H28B H 0.6987 0.565 0.6478 0.15 Uiso 1 1 calc R
H28C H 0.6839 0.712 0.6385 0.15 Uiso 1 1 calc R
C29 C 0.6937(2) 0.7367(5) 0.3579(8) 0.096(2) Uani 1 1 d .
H29A H 0.6823 0.8144 0.4038 0.144 Uiso 1 1 calc R
H29B H 0.6761 0.7283 0.2699 0.144 Uiso 1 1 calc R
H29C H 0.7305 0.7409 0.3425 0.144 Uiso 1 1 calc R
N1 N 0.62015(14) -0.0221(3) 0.6062(4) 0.0537(9) Uani 1 1 d .
N2 N 0.60219(13) 0.0183(3) 0.4757(4) 0.0517(8) Uani 1 1 d .
N3 N 0.61309(14) 0.2010(3) 0.3220(4) 0.0581(9) Uani 1 1 d .
H3N H 0.5877 0.1696 0.2426 0.07 Uiso 1 1 d R
O1 O 0.72017(11) 0.3255(3) 0.6133(4) 0.0622(8) Uani 1 1 d .
O2 O 0.58041(11) 0.4056(3) 0.5418(4) 0.0659(9) Uani 1 1 d .

loop_
_atom_site_aniso_label
_atom_site_aniso_U_11
_atom_site_aniso_U_22
_atom_site_aniso_U_33
_atom_site_aniso_U_23
_atom_site_aniso_U_13
_atom_site_aniso_U_12
C1 0.046(2) 0.0380(18) 0.059(2) -0.0036(18) -0.0039(19) -0.0003(16)
C2 0.0435(18) 0.0352(17) 0.057(2) -0.0015(18) -0.0067(18) -0.0042(14)
C3 0.0382(17) 0.0406(18) 0.059(2) -0.0028(18) -0.0062(18) -0.0020(15)
C4 0.0397(17) 0.0391(17) 0.052(2) -0.0010(17) -0.0023(16) -0.0007(15)
C5 0.0433(19) 0.047(2) 0.057(2) 0.0001(19) -0.0028(18) -0.0012(16)
C6 0.048(2) 0.0402(18) 0.057(2) 0.0000(18) -0.0088(19) -0.0053(16)
C7 0.0414(19) 0.051(2) 0.057(2) 0.0032(19) 0.0055(19) -0.0026(17)
C8 0.064(3) 0.048(2) 0.086(3) 0.002(2) 0.016(3) 0.0079(19)
C9 0.056(2) 0.0414(19) 0.057(2) -0.0033(19) 0.003(2) -0.0032(17)
C10 0.0428(19) 0.0424(18) 0.053(2) -0.0033(18) -0.0001(18) -0.0076(15)
C11 0.056(2) 0.0368(18) 0.076(3) -0.004(2) -0.017(2) -0.0057(17)
C12 0.061(3) 0.059(3) 0.098(4) -0.009(3) -0.003(3) -0.014(2)
C13 0.071(3) 0.081(4) 0.134(6) -0.009(4) -0.017(4) -0.029(3)
C14 0.095(4) 0.071(4) 0.130(6) -0.014(4) -0.048(4) -0.023(3)
C15 0.140(6) 0.067(3) 0.097(5) -0.020(3) -0.043(4) -0.018(4)
C16 0.092(4) 0.057(3) 0.073(3) -0.012(3) -0.016(3) -0.014(3)
C17 0.0407(19) 0.047(2) 0.051(2) -0.0055(18) -0.0049(18) -0.0029(16)
C18 0.038(2) 0.072(3) 0.062(3) 0.014(2) -0.0021(19) -0.0027(19)
C19 0.041(2) 0.078(3) 0.067(3) 0.007(2) -0.005(2) 0.001(2)
C20 0.053(2) 0.060(2) 0.055(2) -0.002(2) -0.008(2) -0.0009(19)
C21 0.052(2) 0.076(3) 0.051(2) 0.005(2) 0.001(2) 0.000(2)
C22 0.044(2) 0.062(2) 0.049(2) -0.003(2) 0.0035(18) 0.0030(18)
C23 0.074(3) 0.095(4) 0.066(3) 0.013(3) -0.020(3) -0.004(3)
C24 0.061(2) 0.043(2) 0.061(3) 0.000(2) -0.012(2) -0.0018(18)
C25 0.093(3) 0.065(3) 0.062(3) 0.010(3) -0.003(3) -0.013(3)
C26 0.061(3) 0.061(2) 0.079(3) 0.009(3) -0.016(3) 0.002(2)
C27 0.096(4) 0.060(3) 0.069(3) -0.012(3) -0.012(3) 0.004(3)
C28 0.118(5) 0.093(4) 0.090(4) -0.039(4) -0.023(4) 0.014(4)
C29 0.106(4) 0.051(3) 0.130(6) 0.017(3) 0.043(4) 0.004(3)
N1 0.059(2) 0.0429(17) 0.059(2) 0.0015(17) -0.0081(18) -0.0071(15)
N2 0.0557(18) 0.0375(15) 0.062(2) 0.0014(16) -0.0138(18) -0.0131(14)
N3 0.064(2) 0.0478(18) 0.063(2) 0.0048(17) -0.0218(19) -0.0187(16)
O1 0.0556(16) 0.0506(15) 0.080(2) 0.0055(16) -0.0257(17) -0.0131(13)
O2 0.0475(15) 0.0657(18) 0.084(2) 0.0107(18) 0.0176(17) -0.0015(14)

loop_
_atom_type_symbol
_atom_type_description
_atom_type_scat_dispersion_real
_atom_type_scat_dispersion_imag
_atom_type_scat_source
C C 0.0033 0.0016 'International Tables Vol C Tables 4.2.6.8 and 6.1.1.4'
H H 0 0 'International Tables Vol C Tables 4.2.6.8 and 6.1.1.4'
N N 0.0061 0.0033 'International Tables Vol C Tables 4.2.6.8 and 6.1.1.4'
O O 0.0106 0.006 'International Tables Vol C Tables 4.2.6.8 and 6.1.1.4'

loop_
_geom_angle_atom_site_label_1
_geom_angle_atom_site_label_2
_geom_angle_atom_site_label_3
_geom_angle
N1 C1 C2 110.4(4)
N1 C1 C24 120.2(4)
C2 C1 C24 129.4(3)
C6 C2 C3 119.9(4)
C6 C2 C1 104.5(3)
C3 C2 C1 135.5(4)
O1 C3 C2 124.8(4)
O1 C3 C4 120.0(3)
C2 C3 C4 115.1(3)
C10 C4 C7 103.9(3)
C10 C4 C3 112.4(3)
C7 C4 C3 107.5(3)
C10 C4 C5 111.2(3)
C7 C4 C5 111.2(3)
C3 C4 C5 110.5(3)
N3 C5 C17 109.1(3)
N3 C5 C4 110.9(3)
C17 C5 C4 114.3(3)
N3 C5 H5 107.4
C17 C5 H5 107.4
C4 C5 H5 107.4
N2 C6 N3 125.9(4)
N2 C6 C2 108.1(4)
N3 C6 C2 126.0(3)
O2 C7 C8 125.4(4)
O2 C7 C4 125.5(4)
C8 C7 C4 109.0(3)
C7 C8 C9 105.5(3)
C7 C8 H8A 110.6
C9 C8 H8A 110.6
C7 C8 H8B 110.6
C9 C8 H8B 110.6
H8A C8 H8B 108.8
C29 C9 C28 109.8(5)
C29 C9 C8 112.0(4)
C28 C9 C8 108.4(4)
C29 C9 C10 113.1(4)
C28 C9 C10 109.7(4)
C8 C9 C10 103.5(3)
C4 C10 C9 109.0(3)
C4 C10 H10A 109.9
C9 C10 H10A 109.9
C4 C10 H10B 109.9
C9 C10 H10B 109.9
H10A C10 H10B 108.3
C16 C11 C12 120.3(5)
C16 C11 N2 120.8(5)
C12 C11 N2 118.8(4)
C13 C12 C11 119.1(6)
C13 C12 H12 120.4
C11 C12 H12 120.4
C14 C13 C12 121.2(7)
C14 C13 H13 119.4
C12 C13 H13 119.4
C13 C14 C15 120.0(6)
C13 C14 H14 120
C15 C14 H14 120
C14 C15 C16 119.7(7)
C14 C15 H15 120.1
C16 C15 H15 120.1
C11 C16 C15 119.6(6)
C11 C16 H16 120.2
C15 C16 H16 120.2
C18 C17 C22 117.6(4)
C18 C17 C5 122.8(4)
C22 C17 C5 119.6(3)
C17 C18 C19 121.6(4)
C17 C18 H18 119.2
C19 C18 H18 119.2
C18 C19 C20 121.1(4)
C18 C19 H19 119.5
C20 C19 H19 119.5
C21 C20 C19 117.2(4)
C21 C20 C23 121.0(5)
C19 C20 C23 121.7(4)
C20 C21 C22 121.8(4)
C20 C21 H21 119.1
C22 C21 H21 119.1
C17 C22 C21 120.8(4)
C17 C22 H22 119.6
C21 C22 H22 119.6
C20 C23 H23A 109.5
C20 C23 H23B 109.5
H23A C23 H23B 109.5
C20 C23 H23C 109.5
H23A C23 H23C 109.5
H23B C23 H23C 109.5
C1 C24 C26 108.3(4)
C1 C24 C25 110.7(4)
C26 C24 C25 110.0(4)
C1 C24 C27 109.9(3)
C26 C24 C27 110.2(4)
C25 C24 C27 107.7(4)
C24 C25 H25A 109.5
C24 C25 H25B 109.5
H25A C25 H25B 109.5
C24 C25 H25C 109.5
H25A C25 H25C 109.5
H25B C25 H25C 109.5
C24 C26 H26A 109.5
C24 C26 H26B 109.5
H26A C26 H26B 109.5
C24 C26 H26C 109.5
H26A C26 H26C 109.5
H26B C26 H26C 109.5
C24 C27 H27A 109.5
C24 C27 H27B 109.5
H27A C27 H27B 109.5
C24 C27 H27C 109.5
H27A C27 H27C 109.5
H27B C27 H27C 109.5
C9 C28 H28A 109.5
C9 C28 H28B 109.5
H28A C28 H28B 109.5
C9 C28 H28C 109.5
H28A C28 H28C 109.5
H28B C28 H28C 109.5
C9 C29 H29A 109.5
C9 C29 H29B 109.5
H29A C29 H29B 109.5
C9 C29 H29C 109.5
H29A C29 H29C 109.5
H29B C29 H29C 109.5
C1 N1 N2 106.1(3)
C6 N2 N1 110.9(3)
C6 N2 C11 129.3(4)
N1 N2 C11 119.7(3)
C6 N3 C5 117.0(3)
C6 N3 H3N 124.3
C5 N3 H3N 117

loop_
_geom_bond_atom_site_label_1
_geom_bond_atom_site_label_2
_geom_bond_distance
C1 N1 1.328(5)
C1 C2 1.451(6)
C1 C24 1.509(6)
C2 C6 1.390(6)
C2 C3 1.438(5)
C3 O1 1.231(4)
C3 C4 1.548(5)
C4 C10 1.528(5)
C4 C7 1.538(5)
C4 C5 1.561(6)
C5 N3 1.472(5)
C5 C17 1.510(6)
C5 H5 0.98
C6 N2 1.352(5)
C6 N3 1.353(5)
C7 O2 1.206(5)
C7 C8 1.492(6)
C8 C9 1.529(6)
C8 H8A 0.97
C8 H8B 0.97
C9 C29 1.503(6)
C9 C28 1.516(7)
C9 C10 1.539(5)
C10 H10A 0.97
C10 H10B 0.97
C11 C16 1.360(7)
C11 C12 1.391(7)
C11 N2 1.412(5)
C12 C13 1.372(7)
C12 H12 0.93
C13 C14 1.359(11)
C13 H13 0.93
C14 C15 1.371(10)
C14 H14 0.93
C15 C16 1.401(8)
C15 H15 0.93
C16 H16 0.93
C17 C18 1.374(5)
C17 C22 1.381(6)
C18 C19 1.385(6)
C18 H18 0.93
C19 C20 1.385(6)
C19 H19 0.93
C20 C21 1.375(6)
C20 C23 1.503(7)
C21 C22 1.387(6)
C21 H21 0.93
C22 H22 0.93
C23 H23A 0.96
C23 H23B 0.96
C23 H23C 0.96
C24 C26 1.519(6)
C24 C25 1.529(6)
C24 C27 1.533(6)
C25 H25A 0.96
C25 H25B 0.96
C25 H25C 0.96
C26 H26A 0.96
C26 H26B 0.96
C26 H26C 0.96
C27 H27A 0.96
C27 H27B 0.96
C27 H27C 0.96
C28 H28A 0.96
C28 H28B 0.96
C28 H28C 0.96
C29 H29A 0.96
C29 H29B 0.96
C29 H29C 0.96
N1 N2 1.395(5)
N3 H3N 1.0543
